data_4089140
loop_
_publ_author_name
'Zaitsev, Kirill V.'
'Lam, Kevin'
'Zhanabil, Zhaisan'
'Suleimen, Yerlan'
'Kharcheva, Anastasia V.'
'Tafeenko, Viktor A.'
'Oprunenko, Yuri F.'
'Poleshchuk, Oleg Kh.'
'Lermontova, Elmira Kh.'
'Churakov, Andrei V.'

_publ_section_title
;
 Oligogermanes Containing Only Electron-Withdrawing Substituents:
 Synthesis and Properties
;
_journal_issue 2
_journal_name_full Organometallics
_journal_page_first 298
_journal_paper_doi 10.1021/acs.organomet.6b00767
_journal_volume 36
_journal_year 2016
_chemical_formula_moiety 'C18 H12 Cl F3 Ge'
_chemical_formula_sum 'C18 H12 Cl F3 Ge'
_chemical_formula_weight 393.32
_space_group_IT_number 14
_space_group_name_Hall '-P 2yn'
_space_group_name_H-M_alt 'P 1 21/n 1'
_symmetry_cell_setting monoclinic
_symmetry_space_group_name_Hall '-P 2yn'
_symmetry_space_group_name_H-M 'P 1 21/n 1'
_atom_sites_solution_hydrogens difmap
_atom_sites_solution_primary direct
_atom_sites_solution_secondary difmap
_audit_creation_method SHELXL-97
_cell_angle_alpha 90.00
_cell_angle_beta 90.604(2)
_cell_angle_gamma 90.00
_cell_formula_units_Z 4
_cell_length_a 10.1656(13)
_cell_length_b 11.4001(14)
_cell_length_c 13.9230(17)
_cell_measurement_reflns_used 4399
_cell_measurement_temperature 173(2)
_cell_measurement_theta_max 27.647
_cell_measurement_theta_min 2.309
_cell_volume 1613.4(3)
_computing_cell_refinement 'SAINT (Bruker, 2008)'
_computing_data_collection '<i>APEX2</i> (Bruker, 2008)'
_computing_data_reduction 'SAINT (Bruker, 2008)'
_computing_molecular_graphics 'SHELXTL (Sheldrick, 2008)'
_computing_publication_material 'SHELXTL (Sheldrick, 2008)'
_computing_structure_refinement 'SHELXTL (Sheldrick, 2008)'
_computing_structure_solution 'SHELXTL (Sheldrick, 2008)'
_diffrn_ambient_temperature 173(2)
_diffrn_measured_fraction_theta_full 0.998
_diffrn_measured_fraction_theta_max 0.998
_diffrn_measurement_device_type 'Bruker SMART APEX II'
_diffrn_measurement_method \w
_diffrn_radiation_monochromator graphite
_diffrn_radiation_source 'fine-focus sealed tube'
_diffrn_radiation_type MoK\a
_diffrn_radiation_wavelength 0.71073
_diffrn_reflns_av_R_equivalents 0.0319
_diffrn_reflns_av_sigmaI/netI 0.0312
_diffrn_reflns_limit_h_max 13
_diffrn_reflns_limit_h_min -13
_diffrn_reflns_limit_k_max 15
_diffrn_reflns_limit_k_min -15
_diffrn_reflns_limit_l_max 18
_diffrn_reflns_limit_l_min -18
_diffrn_reflns_number 13489
_diffrn_reflns_theta_full 27.99
_diffrn_reflns_theta_max 27.99
_diffrn_reflns_theta_min 2.31
_diffrn_standards_decay_% 0
_exptl_absorpt_coefficient_mu 2.089
_exptl_absorpt_correction_T_max 0.7446
_exptl_absorpt_correction_T_min 0.5730
_exptl_absorpt_correction_type multi-scan
_exptl_absorpt_process_details 'SADABS (Bruker, 2008)'
_exptl_crystal_colour colourless
_exptl_crystal_density_diffrn 1.619
_exptl_crystal_density_method 'not measured'
_exptl_crystal_description block
_exptl_crystal_F_000 784
_exptl_crystal_size_max 0.30
_exptl_crystal_size_mid 0.20
_exptl_crystal_size_min 0.15
_refine_diff_density_max 0.429
_refine_diff_density_min -0.324
_refine_diff_density_rms 0.059
_refine_ls_extinction_method none
_refine_ls_goodness_of_fit_ref 1.022
_refine_ls_hydrogen_treatment refall
_refine_ls_matrix_type full
_refine_ls_number_parameters 256
_refine_ls_number_reflns 3886
_refine_ls_number_restraints 0
_refine_ls_restrained_S_all 1.022
_refine_ls_R_factor_all 0.0341
_refine_ls_R_factor_gt 0.0264
_refine_ls_shift/su_max 0.001
_refine_ls_shift/su_mean 0.000
_refine_ls_structure_factor_coef Fsqd
_refine_ls_weighting_details 'calc w=1/[\s^2^(Fo^2^)+(0.0289P)^2^+0.5905P] where P=(Fo^2^+2Fc^2^)/3'
_refine_ls_weighting_scheme calc
_refine_ls_wR_factor_gt 0.0623
_refine_ls_wR_factor_ref 0.0654
_reflns_number_gt 3306
_reflns_number_total 3886
_reflns_threshold_expression I>2\s(I)
_cod_data_source_file om6b00767_si_002.cif
_cod_data_source_block m
_cod_original_sg_symbol_H-M 'P 21/n'
_cod_database_code 4089140

loop_
_symmetry_equiv_pos_as_xyz
'x, y, z'
'-x+1/2, y+1/2, -z+1/2'
'-x, -y, -z'
'x-1/2, -y-1/2, z-1/2'

loop_
_atom_site_label
_atom_site_type_symbol
_atom_site_fract_x
_atom_site_fract_y
_atom_site_fract_z
_atom_site_U_iso_or_equiv
_atom_site_adp_type
_atom_site_occupancy
_atom_site_symmetry_multiplicity
_atom_site_calc_flag
Ge1 Ge 0.468362(18) 0.190304(16) 0.680917(13) 0.02235(7) Uani 1 1 d
Cl1 Cl 0.26353(5) 0.17825(4) 0.63225(4) 0.03486(12) Uani 1 1 d
F1 F 0.74510(14) 0.51447(11) 0.40532(10) 0.0488(4) Uani 1 1 d
F2 F 0.43592(12) 0.36350(11) 1.09039(8) 0.0375(3) Uani 1 1 d
F3 F 0.70349(14) -0.29436(10) 0.70906(10) 0.0455(3) Uani 1 1 d
C11 C 0.55652(18) 0.29453(15) 0.59346(13) 0.0247(4) Uani 1 1 d
C12 C 0.5748(2) 0.26206(18) 0.49794(14) 0.0297(4) Uani 1 1 d
C13 C 0.6390(2) 0.33556(18) 0.43432(15) 0.0333(4) Uani 1 1 d
C14 C 0.6832(2) 0.44165(17) 0.46764(14) 0.0314(4) Uani 1 1 d
C15 C 0.6677(2) 0.47802(18) 0.56067(15) 0.0336(4) Uani 1 1 d
C16 C 0.6042(2) 0.40355(17) 0.62353(14) 0.0299(4) Uani 1 1 d
C21 C 0.45736(17) 0.24747(16) 0.81131(12) 0.0229(4) Uani 1 1 d
C22 C 0.39942(19) 0.35536(17) 0.83267(14) 0.0272(4) Uani 1 1 d
C23 C 0.3922(2) 0.39488(17) 0.92667(14) 0.0285(4) Uani 1 1 d
C24 C 0.44289(19) 0.32494(17) 0.99806(13) 0.0270(4) Uani 1 1 d
C25 C 0.5002(2) 0.21803(17) 0.98123(14) 0.0275(4) Uani 1 1 d
C26 C 0.50746(19) 0.17968(16) 0.88662(13) 0.0256(4) Uani 1 1 d
C31 C 0.53634(18) 0.03234(15) 0.67986(12) 0.0235(4) Uani 1 1 d
C32 C 0.47169(19) -0.05668(17) 0.72949(13) 0.0267(4) Uani 1 1 d
C33 C 0.5273(2) -0.16714(17) 0.73924(14) 0.0291(4) Uani 1 1 d
C34 C 0.6474(2) -0.18672(16) 0.69825(14) 0.0303(4) Uani 1 1 d
C35 C 0.7133(2) -0.10319(18) 0.64655(14) 0.0318(4) Uani 1 1 d
C36 C 0.65732(19) 0.00739(18) 0.63864(14) 0.0288(4) Uani 1 1 d
H12 H 0.547(2) 0.1870(19) 0.4769(16) 0.033(6) Uiso 1 1 d
H13 H 0.653(2) 0.3156(19) 0.3723(18) 0.044(7) Uiso 1 1 d
H15 H 0.696(2) 0.549(2) 0.5791(16) 0.042(6) Uiso 1 1 d
H16 H 0.591(2) 0.428(2) 0.6878(16) 0.040(6) Uiso 1 1 d
H22 H 0.364(2) 0.3990(19) 0.7850(16) 0.033(6) Uiso 1 1 d
H23 H 0.355(2) 0.468(2) 0.9405(16) 0.039(6) Uiso 1 1 d
H25 H 0.539(2) 0.1743(19) 1.0306(17) 0.040(6) Uiso 1 1 d
H26 H 0.545(2) 0.1047(18) 0.8742(14) 0.025(5) Uiso 1 1 d
H32 H 0.390(2) -0.0418(19) 0.7560(14) 0.031(6) Uiso 1 1 d
H33 H 0.487(2) -0.2256(18) 0.7748(14) 0.026(5) Uiso 1 1 d
H35 H 0.794(2) -0.1202(18) 0.6201(15) 0.031(6) Uiso 1 1 d
H36 H 0.702(2) 0.0659(18) 0.6049(14) 0.027(5) Uiso 1 1 d

loop_
_atom_site_aniso_label
_atom_site_aniso_U_11
_atom_site_aniso_U_22
_atom_site_aniso_U_33
_atom_site_aniso_U_23
_atom_site_aniso_U_13
_atom_site_aniso_U_12
Ge1 0.02081(11) 0.02225(11) 0.02398(10) 0.00037(7) -0.00014(7) 0.00009(7)
Cl1 0.0236(2) 0.0363(3) 0.0445(3) -0.0045(2) -0.0080(2) 0.00029(19)
F1 0.0550(9) 0.0393(7) 0.0524(8) 0.0101(6) 0.0228(7) -0.0074(6)
F2 0.0433(7) 0.0425(7) 0.0266(6) -0.0069(5) 0.0016(5) 0.0070(6)
F3 0.0562(9) 0.0294(6) 0.0510(8) 0.0032(5) 0.0058(7) 0.0166(6)
C11 0.0229(9) 0.0248(9) 0.0262(9) 0.0033(7) -0.0012(7) 0.0016(7)
C12 0.0349(11) 0.0257(10) 0.0284(9) -0.0022(8) 0.0005(8) -0.0017(8)
C13 0.0394(12) 0.0346(11) 0.0259(10) 0.0010(8) 0.0053(9) 0.0011(9)
C14 0.0283(10) 0.0275(10) 0.0387(10) 0.0080(8) 0.0077(8) -0.0002(8)
C15 0.0330(11) 0.0258(10) 0.0419(11) -0.0036(9) 0.0042(9) -0.0049(9)
C16 0.0291(10) 0.0307(10) 0.0298(10) -0.0032(8) 0.0003(8) -0.0008(8)
C21 0.0199(9) 0.0234(9) 0.0255(8) -0.0003(7) 0.0003(7) -0.0016(7)
C22 0.0257(10) 0.0268(9) 0.0291(9) 0.0044(8) 0.0009(8) 0.0028(8)
C23 0.0273(10) 0.0256(9) 0.0326(10) -0.0020(8) 0.0034(8) 0.0043(8)
C24 0.0247(9) 0.0319(10) 0.0246(9) -0.0036(7) 0.0023(7) -0.0018(8)
C25 0.0279(10) 0.0283(10) 0.0263(9) 0.0029(8) -0.0035(8) 0.0009(8)
C26 0.0233(9) 0.0242(9) 0.0292(9) -0.0012(7) 0.0006(7) 0.0016(8)
C31 0.0232(9) 0.0236(9) 0.0235(8) -0.0010(7) -0.0006(7) 0.0006(7)
C32 0.0251(10) 0.0299(10) 0.0252(9) -0.0024(8) 0.0053(7) 0.0000(8)
C33 0.0370(11) 0.0251(9) 0.0253(9) 0.0014(7) 0.0025(8) -0.0031(8)
C34 0.0375(11) 0.0255(9) 0.0278(9) -0.0020(7) -0.0022(8) 0.0073(8)
C35 0.0247(10) 0.0371(11) 0.0336(10) -0.0007(8) 0.0048(8) 0.0070(8)
C36 0.0250(10) 0.0304(10) 0.0312(9) 0.0036(8) 0.0042(8) -0.0007(8)

loop_
_atom_type_symbol
_atom_type_description
_atom_type_scat_dispersion_real
_atom_type_scat_dispersion_imag
_atom_type_scat_source
C C 0.0033 0.0016 'International Tables Vol C Tables 4.2.6.8 and 6.1.1.4'
H H 0.0000 0.0000 'International Tables Vol C Tables 4.2.6.8 and 6.1.1.4'
F F 0.0171 0.0103 'International Tables Vol C Tables 4.2.6.8 and 6.1.1.4'
Cl Cl 0.1484 0.1585 'International Tables Vol C Tables 4.2.6.8 and 6.1.1.4'
Ge Ge 0.1547 1.8001 'International Tables Vol C Tables 4.2.6.8 and 6.1.1.4'

loop_
_geom_angle_atom_site_label_1
_geom_angle_atom_site_label_2
_geom_angle_atom_site_label_3
_geom_angle
C31 Ge1 C11 113.66(8)
C31 Ge1 C21 110.25(7)
C11 Ge1 C21 114.65(8)
C31 Ge1 Cl1 106.20(6)
C11 Ge1 Cl1 106.87(6)
C21 Ge1 Cl1 104.35(5)
C12 C11 C16 118.19(17)
C12 C11 Ge1 120.40(14)
C16 C11 Ge1 121.41(14)
C13 C12 C11 121.13(19)
C13 C12 H12 119.3(13)
C11 C12 H12 119.5(13)
C14 C13 C12 118.16(19)
C14 C13 H13 119.3(15)
C12 C13 H13 122.5(15)
F1 C14 C13 118.38(18)
F1 C14 C15 118.48(18)
C13 C14 C15 123.14(18)
C14 C15 C16 118.11(19)
C14 C15 H15 120.3(15)
C16 C15 H15 121.5(15)
C15 C16 C11 121.28(18)
C15 C16 H16 119.1(14)
C11 C16 H16 119.6(14)
C26 C21 C22 118.64(17)
C26 C21 Ge1 119.67(14)
C22 C21 Ge1 121.69(13)
C23 C22 C21 120.90(18)
C23 C22 H22 119.5(14)
C21 C22 H22 119.6(14)
C24 C23 C22 118.16(18)
C24 C23 H23 121.2(14)
C22 C23 H23 120.6(14)
F2 C24 C23 118.30(17)
F2 C24 C25 118.33(17)
C23 C24 C25 123.37(18)
C24 C25 C26 117.90(18)
C24 C25 H25 121.7(14)
C26 C25 H25 120.2(14)
C25 C26 C21 121.02(17)
C25 C26 H26 118.6(12)
C21 C26 H26 120.3(12)
C36 C31 C32 118.56(17)
C36 C31 Ge1 120.80(14)
C32 C31 Ge1 120.28(14)
C33 C32 C31 121.00(18)
C33 C32 H32 119.5(14)
C31 C32 H32 119.5(13)
C34 C33 C32 118.10(18)
C34 C33 H33 120.4(13)
C32 C33 H33 121.4(13)
F3 C34 C33 118.35(18)
F3 C34 C35 118.48(18)
C33 C34 C35 123.18(18)
C34 C35 C36 118.01(19)
C34 C35 H35 120.3(13)
C36 C35 H35 121.7(13)
C35 C36 C31 121.11(18)
C35 C36 H36 118.9(13)
C31 C36 H36 120.0(13)

loop_
_geom_bond_atom_site_label_1
_geom_bond_atom_site_label_2
_geom_bond_distance
Ge1 C31 1.9289(18)
Ge1 C11 1.9289(18)
Ge1 C21 1.9332(18)
Ge1 Cl1 2.1873(6)
F1 C14 1.360(2)
F2 C24 1.361(2)
F3 C34 1.361(2)
C11 C12 1.395(3)
C11 C16 1.397(3)
C12 C13 1.387(3)
C12 H12 0.95(2)
C13 C14 1.369(3)
C13 H13 0.91(2)
C14 C15 1.371(3)
C15 C16 1.384(3)
C15 H15 0.89(2)
C16 H16 0.95(2)
C21 C26 1.395(3)
C21 C22 1.397(3)
C22 C23 1.387(3)
C22 H22 0.90(2)
C23 C24 1.371(3)
C23 H23 0.94(2)
C24 C25 1.372(3)
C25 C26 1.391(3)
C25 H25 0.93(2)
C26 H26 0.95(2)
C31 C36 1.392(3)
C31 C32 1.396(3)
C32 C33 1.386(3)
C32 H32 0.93(2)
C33 C34 1.371(3)
C33 H33 0.93(2)
C34 C35 1.373(3)
C35 C36 1.387(3)
C35 H35 0.92(2)
C36 H36 0.94(2)

loop_
_geom_torsion_atom_site_label_1
_geom_torsion_atom_site_label_2
_geom_torsion_atom_site_label_3
_geom_torsion_atom_site_label_4
_geom_torsion
C31 Ge1 C11 C12 49.84(18)
C21 Ge1 C11 C12 177.93(15)
Cl1 Ge1 C11 C12 -66.98(16)
C31 Ge1 C11 C16 -129.81(16)
C21 Ge1 C11 C16 -1.72(19)
Cl1 Ge1 C11 C16 113.37(15)
C16 C11 C12 C13 0.2(3)
Ge1 C11 C12 C13 -179.44(16)
C11 C12 C13 C14 -0.5(3)
C12 C13 C14 F1 -179.39(18)
C12 C13 C14 C15 0.4(3)
F1 C14 C15 C16 179.81(18)
C13 C14 C15 C16 0.0(3)
C14 C15 C16 C11 -0.3(3)
C12 C11 C16 C15 0.2(3)
Ge1 C11 C16 C15 179.88(16)
C31 Ge1 C21 C26 5.84(17)
C11 Ge1 C21 C26 -123.95(15)
Cl1 Ge1 C21 C26 119.49(14)
C31 Ge1 C21 C22 -173.75(15)
C11 Ge1 C21 C22 56.46(17)
Cl1 Ge1 C21 C22 -60.09(16)
C26 C21 C22 C23 0.3(3)
Ge1 C21 C22 C23 179.88(15)
C21 C22 C23 C24 -0.3(3)
C22 C23 C24 F2 179.99(17)
C22 C23 C24 C25 -0.1(3)
F2 C24 C25 C26 -179.67(17)
C23 C24 C25 C26 0.4(3)
C24 C25 C26 C21 -0.4(3)
C22 C21 C26 C25 0.0(3)
Ge1 C21 C26 C25 -179.55(14)
C11 Ge1 C31 C36 15.45(18)
C21 Ge1 C31 C36 -114.87(15)
Cl1 Ge1 C31 C36 132.66(14)
C11 Ge1 C31 C32 -171.45(14)
C21 Ge1 C31 C32 58.23(16)
Cl1 Ge1 C31 C32 -54.24(15)
C36 C31 C32 C33 1.1(3)
Ge1 C31 C32 C33 -172.11(14)
C31 C32 C33 C34 -0.4(3)
C32 C33 C34 F3 178.86(17)
C32 C33 C34 C35 -1.4(3)
F3 C34 C35 C36 -177.92(18)
C33 C34 C35 C36 2.4(3)
C34 C35 C36 C31 -1.5(3)
C32 C31 C36 C35 -0.2(3)
Ge1 C31 C36 C35 173.05(15)
